data_7215366
loop_
_publ_author_name
'Reynes, Mathias'
'Dautel, Olivier J.'
'Virieux, David'
'Flot, David'
'Moreau, Jo\"el J. E.'

_publ_section_title
;
 Synthesis and crystal structure of
 tris(2,3-triphenylenedioxy)cyclotriphosphazene: a new clathration system
;
_journal_issue 20
_journal_name_full CrystEngComm
_journal_page_first 6050
_journal_paper_doi 10.1039/c1ce05529a
_journal_volume 13
_journal_year 2011
_chemical_formula_sum 'C54 H30 N3 O6 P3'
_chemical_formula_weight 909.72
_chemical_name_systematic
;
?
;
_space_group_IT_number 14
_symmetry_cell_setting monoclinic
_symmetry_Int_Tables_number 14
_symmetry_space_group_name_Hall '-P 2ybc'
_symmetry_space_group_name_H-M 'P 1 21/c 1'
_atom_sites_solution_hydrogens geom
_atom_sites_solution_primary direct
_atom_sites_solution_secondary difmap
_audit_creation_method SHELXL-97
_cell_angle_alpha 90.00
_cell_angle_beta 102.120(7)
_cell_angle_gamma 90.00
_cell_formula_units_Z 4
_cell_length_a 14.909(2)
_cell_length_b 31.013(4)
_cell_length_c 9.0740(10)
_cell_measurement_temperature 100(2)
_cell_measurement_theta_max 33.53
_cell_measurement_theta_min 1.9
_cell_volume 4102.1(9)
_computing_cell_refinement 'XDS (Kabsch, 2010)'
_computing_data_collection mxCuBE
_computing_data_reduction 'XDS (Kabsch, 2010)'
_computing_publication_material 'enCIFer, WinGX'
_computing_structure_refinement 'SHELXL-97 (Sheldrick, 1997)'
_computing_structure_solution 'SHELXS-97 (Sheldrick, 1990)'
_diffrn_ambient_temperature 100(2)
_diffrn_detector_type 'marMOSAIC 225'
_diffrn_measured_fraction_theta_full 0.864
_diffrn_measured_fraction_theta_max 0.864
_diffrn_measurement_device_type 'ESRF-EMBL MD2M diffractometer'
_diffrn_measurement_method oscillation
_diffrn_radiation_monochromator Si111
_diffrn_radiation_source 'ESRF synchrotron'
_diffrn_radiation_type synchrotron
_diffrn_radiation_wavelength 0.87260
_diffrn_reflns_av_R_equivalents 0.0587
_diffrn_reflns_av_sigmaI/netI 0.0447
_diffrn_reflns_limit_h_max 18
_diffrn_reflns_limit_h_min -18
_diffrn_reflns_limit_k_max 38
_diffrn_reflns_limit_k_min -39
_diffrn_reflns_limit_l_max 11
_diffrn_reflns_limit_l_min -11
_diffrn_reflns_number 35280
_diffrn_reflns_theta_full 33.53
_diffrn_reflns_theta_max 33.53
_diffrn_reflns_theta_min 1.90
_diffrn_source_type 'ID23-2 gemini-microfocus'
_diffrn_standards_number 0
_exptl_absorpt_coefficient_mu 0.207
_exptl_crystal_colour none
_exptl_crystal_density_diffrn 1.473
_exptl_crystal_density_method 'not measured'
_exptl_crystal_description needle
_exptl_crystal_F_000 1872
_exptl_crystal_size_max 0.1
_exptl_crystal_size_mid 0.005
_exptl_crystal_size_min 0.004
_refine_diff_density_max 0.429
_refine_diff_density_min -0.429
_refine_diff_density_rms 0.056
_refine_ls_extinction_method none
_refine_ls_goodness_of_fit_ref 1.027
_refine_ls_hydrogen_treatment mixed
_refine_ls_matrix_type full
_refine_ls_number_parameters 595
_refine_ls_number_reflns 7523
_refine_ls_number_restraints 0
_refine_ls_restrained_S_all 1.027
_refine_ls_R_factor_all 0.0500
_refine_ls_R_factor_gt 0.0401
_refine_ls_shift/su_max 0.000
_refine_ls_shift/su_mean 0.000
_refine_ls_structure_factor_coef Fsqd
_refine_ls_weighting_details 'calc w=1/[\s^2^(Fo^2^)+(0.0577P)^2^+2.1495P] where P=(Fo^2^+2Fc^2^)/3'
_refine_ls_weighting_scheme calc
_refine_ls_wR_factor_gt 0.1028
_refine_ls_wR_factor_ref 0.1081
_reflns_number_gt 6340
_reflns_number_total 7523
_reflns_threshold_expression >2sigma(I)
_cod_data_source_file c1ce05529a.txt
_cod_data_source_block MRM26b
_cod_original_sg_symbol_H-M P21/c
_cod_database_code 7215366

loop_
_symmetry_equiv_pos_as_xyz
'x, y, z'
'-x, y+1/2, -z+1/2'
'-x, -y, -z'
'x, -y-1/2, z-1/2'

loop_
_atom_site_label
_atom_site_type_symbol
_atom_site_fract_x
_atom_site_fract_y
_atom_site_fract_z
_atom_site_U_iso_or_equiv
_atom_site_adp_type
_atom_site_occupancy
_atom_site_symmetry_multiplicity
_atom_site_calc_flag
_atom_site_refinement_flags
P1 P 0.47486(3) 0.164593(15) 0.07654(5) 0.01718(13) Uani 1 1 d .
P3 P 0.43481(3) 0.248216(15) -0.02427(5) 0.01578(13) Uani 1 1 d .
P2 P 0.59260(3) 0.208383(16) -0.06830(6) 0.01770(13) Uani 1 1 d .
O6 O 0.35619(9) 0.26118(4) -0.16940(14) 0.0187(3) Uani 1 1 d .
O4 O 0.70002(9) 0.21995(4) -0.01668(15) 0.0204(3) Uani 1 1 d .
O7 O 0.41839(8) 0.28844(4) 0.08098(14) 0.0181(3) Uani 1 1 d .
O5 O 0.59448(8) 0.19419(5) -0.23928(15) 0.0224(3) Uani 1 1 d .
O1 O 0.41779(9) 0.12188(4) 0.00982(14) 0.0208(3) Uani 1 1 d .
O2 O 0.49547(9) 0.15044(4) 0.25242(15) 0.0207(3) Uani 1 1 d .
N2 N 0.56828(11) 0.16771(5) 0.02184(19) 0.0218(4) Uani 1 1 d .
C27 C 0.99954(13) 0.18880(6) -0.3872(2) 0.0194(4) Uani 1 1 d .
C36 C 0.68378(12) 0.19594(6) -0.2617(2) 0.0179(4) Uani 1 1 d .
C4 C 0.30675(13) -0.00695(6) 0.2415(2) 0.0186(4) Uani 1 1 d .
N3 N 0.53263(11) 0.25033(5) -0.06610(19) 0.0199(4) Uani 1 1 d .
C15 C 0.40214(12) 0.02559(6) 0.5297(2) 0.0181(4) Uani 1 1 d .
C53 C 0.31523(12) 0.35134(6) 0.0559(2) 0.0176(4) Uani 1 1 d .
H53 H 0.3368 0.3605 0.1570 0.021 Uiso 1 1 calc R
C3 C 0.35726(12) 0.03389(6) 0.2497(2) 0.0161(4) Uani 1 1 d .
C33 C 0.83954(13) 0.17344(6) -0.5243(2) 0.0181(4) Uani 1 1 d .
C22 C 0.96696(12) 0.20578(6) -0.2636(2) 0.0180(4) Uani 1 1 d .
C5 C 0.26060(14) -0.02405(6) 0.1020(2) 0.0239(4) Uani 1 1 d .
H5 H 0.2637 -0.0091 0.0119 0.029 Uiso 1 1 calc R
C38 C 0.25372(12) 0.32283(6) -0.2452(2) 0.0188(4) Uani 1 1 d .
H38 H 0.2339 0.3128 -0.3457 0.023 Uiso 1 1 calc R
C9 C 0.30352(13) -0.02998(6) 0.3746(2) 0.0212(4) Uani 1 1 d .
C16 C 0.40442(12) 0.04985(6) 0.3913(2) 0.0159(4) Uani 1 1 d .
C23 C 1.02978(13) 0.22511(6) -0.1445(2) 0.0221(4) Uani 1 1 d .
H23 H 1.0080 0.2372 -0.0623 0.027 Uiso 1 1 calc R
C37 C 0.31620(12) 0.30026(6) -0.1436(2) 0.0161(4) Uani 1 1 d .
C50 C 0.21950(13) 0.42398(7) 0.1620(3) 0.0279(5) Uani 1 1 d .
H50 H 0.2569 0.4057 0.2338 0.033 Uiso 1 1 calc R
C13 C 0.44626(14) 0.01779(7) 0.8020(2) 0.0265(5) Uani 1 1 d .
H13 H 0.4781 0.0284 0.8969 0.032 Uiso 1 1 calc R
C54 C 0.34921(12) 0.31500(6) 0.0025(2) 0.0163(4) Uani 1 1 d .
C2 C 0.35918(12) 0.05737(6) 0.1161(2) 0.0169(4) Uani 1 1 d .
H2 H 0.3279 0.0470 0.0206 0.020 Uiso 1 1 calc R
C39 C 0.21892(12) 0.36181(6) -0.1969(2) 0.0180(4) Uani 1 1 d .
C10 C 0.35199(13) -0.01355(6) 0.5209(2) 0.0197(4) Uani 1 1 d .
C21 C 0.86837(12) 0.20296(6) -0.2623(2) 0.0165(4) Uani 1 1 d .
C1 C 0.40694(12) 0.09509(6) 0.1283(2) 0.0165(4) Uani 1 1 d .
C28 C 0.93543(13) 0.17242(6) -0.5202(2) 0.0202(4) Uani 1 1 d .
C34 C 0.80601(12) 0.18732(6) -0.3916(2) 0.0164(4) Uani 1 1 d .
C35 C 0.71133(12) 0.18407(6) -0.3901(2) 0.0179(4) Uani 1 1 d .
H35 H 0.6684 0.1740 -0.4757 0.021 Uiso 1 1 calc R
C20 C 0.83637(12) 0.21465(6) -0.1306(2) 0.0180(4) Uani 1 1 d .
H20 H 0.8774 0.2248 -0.0429 0.022 Uiso 1 1 calc R
C17 C 0.45348(12) 0.08941(6) 0.3983(2) 0.0169(4) Uani 1 1 d .
H17 H 0.4861 0.1005 0.4919 0.020 Uiso 1 1 calc R
C51 C 0.20409(12) 0.41324(6) 0.0083(2) 0.0223(4) Uani 1 1 d .
C12 C 0.39727(14) -0.02070(7) 0.7937(2) 0.0274(5) Uani 1 1 d .
H12 H 0.3956 -0.0364 0.8830 0.033 Uiso 1 1 calc R
C14 C 0.44848(13) 0.04044(7) 0.6723(2) 0.0214(4) Uani 1 1 d .
H14 H 0.4820 0.0667 0.6791 0.026 Uiso 1 1 calc R
C18 C 0.45247(12) 0.11105(6) 0.2673(2) 0.0165(4) Uani 1 1 d .
C32 C 0.77872(13) 0.16039(6) -0.6589(2) 0.0222(4) Uani 1 1 d .
H32 H 0.7145 0.1616 -0.6641 0.027 Uiso 1 1 calc R
C6 C 0.21111(15) -0.06191(7) 0.0927(3) 0.0297(5) Uani 1 1 d .
H6 H 0.1801 -0.0726 -0.0025 0.036 Uiso 1 1 calc R
C31 C 0.81042(14) 0.14606(7) -0.7824(2) 0.0266(5) Uani 1 1 d .
H31 H 0.7683 0.1373 -0.8710 0.032 Uiso 1 1 calc R
C26 C 1.09560(13) 0.18973(7) -0.3805(2) 0.0238(4) Uani 1 1 d .
H26 H 1.1190 0.1772 -0.4603 0.029 Uiso 1 1 calc R
N1 N 0.40778(10) 0.20459(5) 0.04482(18) 0.0195(4) Uani 1 1 d .
C40 C 0.15443(12) 0.38836(6) -0.3048(2) 0.0218(4) Uani 1 1 d .
C25 C 1.15541(13) 0.20823(7) -0.2621(2) 0.0272(5) Uani 1 1 d .
H25 H 1.2193 0.2083 -0.2604 0.033 Uiso 1 1 calc R
C19 C 0.74483(12) 0.21078(6) -0.1344(2) 0.0167(4) Uani 1 1 d .
C44 C 0.05550(15) 0.45070(7) -0.3625(3) 0.0370(6) Uani 1 1 d .
H44 H 0.0304 0.4764 -0.3312 0.044 Uiso 1 1 calc R
C8 C 0.25205(16) -0.06870(7) 0.3613(3) 0.0308(5) Uani 1 1 d .
H8 H 0.2486 -0.0844 0.4499 0.037 Uiso 1 1 calc R
C11 C 0.35152(14) -0.03599(7) 0.6568(2) 0.0246(5) Uani 1 1 d .
H11 H 0.3186 -0.0623 0.6528 0.030 Uiso 1 1 calc R
C45 C 0.11891(13) 0.42670(6) -0.2554(3) 0.0258(5) Uani 1 1 d .
C41 C 0.12745(15) 0.37651(7) -0.4574(2) 0.0294(5) Uani 1 1 d .
H41 H 0.1524 0.3511 -0.4914 0.035 Uiso 1 1 calc R
C24 C 1.12246(13) 0.22693(7) -0.1441(2) 0.0256(4) Uani 1 1 d .
H24 H 1.1635 0.2409 -0.0640 0.031 Uiso 1 1 calc R
C52 C 0.24645(12) 0.37503(6) -0.0446(2) 0.0182(4) Uani 1 1 d .
C29 C 0.96548(14) 0.15743(7) -0.6486(2) 0.0282(5) Uani 1 1 d .
H29 H 1.0294 0.1563 -0.6464 0.034 Uiso 1 1 calc R
C30 C 0.90498(15) 0.14439(7) -0.7769(3) 0.0305(5) Uani 1 1 d .
H30 H 0.9272 0.1343 -0.8614 0.037 Uiso 1 1 calc R
C46 C 0.14457(13) 0.43953(6) -0.0974(3) 0.0264(5) Uani 1 1 d .
C49 C 0.18146(14) 0.46042(7) 0.2108(3) 0.0351(6) Uani 1 1 d .
H49 H 0.1916 0.4667 0.3155 0.042 Uiso 1 1 calc R
C47 C 0.11004(14) 0.47768(7) -0.0435(3) 0.0350(6) Uani 1 1 d .
H47 H 0.0733 0.4966 -0.1133 0.042 Uiso 1 1 calc R
C42 C 0.06585(16) 0.40069(8) -0.5590(3) 0.0373(6) Uani 1 1 d .
H42 H 0.0486 0.3920 -0.6614 0.045 Uiso 1 1 calc R
C7 C 0.20706(16) -0.08418(7) 0.2240(3) 0.0350(5) Uani 1 1 d .
H7 H 0.1730 -0.1102 0.2186 0.042 Uiso 1 1 calc R
C48 C 0.12843(15) 0.48790(7) 0.1071(3) 0.0396(6) Uani 1 1 d .
H48 H 0.1048 0.5138 0.1403 0.048 Uiso 1 1 calc R
C43 C 0.02922(16) 0.43792(8) -0.5098(3) 0.0400(6) Uani 1 1 d .
H43 H -0.0141 0.4545 -0.5785 0.048 Uiso 1 1 calc R

loop_
_atom_site_aniso_label
_atom_site_aniso_U_11
_atom_site_aniso_U_22
_atom_site_aniso_U_33
_atom_site_aniso_U_23
_atom_site_aniso_U_13
_atom_site_aniso_U_12
P1 0.0188(2) 0.0139(2) 0.0205(3) 0.0011(2) 0.0078(2) -0.00044(19)
P3 0.0133(2) 0.0144(2) 0.0214(3) 0.0010(2) 0.0077(2) 0.00055(18)
P2 0.0137(2) 0.0179(3) 0.0235(3) 0.0011(2) 0.0085(2) 0.00123(19)
O6 0.0203(6) 0.0156(6) 0.0219(7) -0.0022(6) 0.0081(6) 0.0025(5)
O4 0.0170(6) 0.0239(7) 0.0224(7) -0.0027(6) 0.0094(6) 0.0012(6)
O7 0.0138(6) 0.0197(7) 0.0211(7) 0.0021(6) 0.0045(5) 0.0018(5)
O5 0.0116(6) 0.0309(8) 0.0256(7) -0.0012(6) 0.0059(5) -0.0001(6)
O1 0.0284(7) 0.0185(7) 0.0166(7) 0.0032(6) 0.0072(6) -0.0032(6)
O2 0.0234(7) 0.0151(7) 0.0238(7) -0.0017(6) 0.0056(6) -0.0037(6)
N2 0.0218(8) 0.0165(8) 0.0294(9) 0.0028(7) 0.0105(7) 0.0052(7)
C27 0.0180(9) 0.0139(9) 0.0281(10) 0.0014(8) 0.0087(8) 0.0033(8)
C36 0.0131(8) 0.0164(9) 0.0260(10) 0.0033(8) 0.0078(8) 0.0023(7)
C4 0.0187(9) 0.0147(9) 0.0240(10) 0.0004(8) 0.0082(8) 0.0042(7)
N3 0.0187(8) 0.0164(8) 0.0273(9) 0.0037(7) 0.0108(7) -0.0009(6)
C15 0.0162(9) 0.0201(10) 0.0200(10) 0.0033(8) 0.0085(8) 0.0094(8)
C53 0.0161(9) 0.0163(9) 0.0228(10) -0.0009(8) 0.0095(8) -0.0037(7)
C3 0.0163(9) 0.0144(9) 0.0194(9) 0.0014(8) 0.0079(8) 0.0051(7)
C33 0.0198(9) 0.0105(8) 0.0251(10) 0.0019(8) 0.0070(8) 0.0029(7)
C22 0.0161(9) 0.0122(9) 0.0270(10) 0.0032(8) 0.0071(8) 0.0022(7)
C5 0.0300(11) 0.0172(10) 0.0249(10) 0.0020(9) 0.0067(9) 0.0004(8)
C38 0.0160(9) 0.0209(10) 0.0213(10) 0.0018(8) 0.0083(8) -0.0015(8)
C9 0.0225(10) 0.0161(9) 0.0268(11) 0.0048(8) 0.0094(8) 0.0053(8)
C16 0.0148(8) 0.0159(9) 0.0191(9) 0.0024(8) 0.0084(7) 0.0074(7)
C23 0.0196(9) 0.0215(10) 0.0271(11) -0.0013(9) 0.0088(8) -0.0008(8)
C37 0.0137(8) 0.0141(9) 0.0235(9) -0.0001(8) 0.0105(8) 0.0000(7)
C50 0.0169(9) 0.0258(11) 0.0430(13) -0.0100(10) 0.0109(9) -0.0039(8)
C13 0.0219(10) 0.0390(12) 0.0197(10) 0.0045(9) 0.0064(8) 0.0091(9)
C54 0.0128(8) 0.0157(9) 0.0222(9) 0.0028(8) 0.0074(7) -0.0023(7)
C2 0.0192(9) 0.0151(9) 0.0168(9) -0.0019(8) 0.0047(7) 0.0020(7)
C39 0.0120(8) 0.0170(9) 0.0270(10) 0.0029(8) 0.0085(8) -0.0030(7)
C10 0.0194(9) 0.0195(9) 0.0222(10) 0.0048(8) 0.0088(8) 0.0084(8)
C21 0.0165(9) 0.0110(8) 0.0235(10) 0.0030(8) 0.0077(8) 0.0022(7)
C1 0.0196(9) 0.0155(9) 0.0161(9) 0.0020(8) 0.0078(7) 0.0042(8)
C28 0.0191(9) 0.0135(9) 0.0303(11) -0.0009(8) 0.0102(8) 0.0031(8)
C34 0.0167(9) 0.0106(9) 0.0227(10) 0.0033(8) 0.0062(8) 0.0035(7)
C35 0.0161(9) 0.0152(9) 0.0221(10) 0.0018(8) 0.0034(8) 0.0019(7)
C20 0.0162(9) 0.0141(9) 0.0244(10) 0.0000(8) 0.0056(8) 0.0013(7)
C17 0.0159(8) 0.0178(9) 0.0179(9) -0.0014(8) 0.0054(7) 0.0056(7)
C51 0.0151(9) 0.0154(9) 0.0396(12) -0.0023(9) 0.0128(9) -0.0052(8)
C12 0.0252(10) 0.0376(12) 0.0221(10) 0.0129(10) 0.0114(9) 0.0117(9)
C14 0.0183(9) 0.0262(11) 0.0208(10) 0.0031(9) 0.0066(8) 0.0063(8)
C18 0.0176(9) 0.0124(9) 0.0206(9) -0.0011(8) 0.0067(8) 0.0017(7)
C32 0.0193(9) 0.0211(10) 0.0272(11) 0.0007(9) 0.0069(8) 0.0022(8)
C6 0.0368(12) 0.0189(10) 0.0310(12) -0.0032(9) 0.0018(10) -0.0033(9)
C31 0.0286(11) 0.0243(11) 0.0269(11) -0.0035(9) 0.0060(9) 0.0017(9)
C26 0.0179(9) 0.0249(10) 0.0314(11) -0.0019(9) 0.0116(9) 0.0026(8)
N1 0.0156(7) 0.0191(8) 0.0270(9) 0.0004(7) 0.0116(7) -0.0018(6)
C40 0.0158(9) 0.0175(9) 0.0336(11) 0.0064(9) 0.0087(8) -0.0023(8)
C25 0.0145(9) 0.0299(11) 0.0388(12) 0.0004(10) 0.0097(9) 0.0016(8)
C19 0.0178(9) 0.0135(9) 0.0207(9) 0.0010(8) 0.0085(8) 0.0034(7)
C44 0.0298(12) 0.0237(11) 0.0586(16) 0.0156(11) 0.0115(11) 0.0065(10)
C8 0.0395(12) 0.0200(10) 0.0331(12) 0.0090(10) 0.0085(10) -0.0031(9)
C11 0.0220(10) 0.0257(11) 0.0285(11) 0.0108(9) 0.0105(9) 0.0063(8)
C45 0.0169(9) 0.0180(10) 0.0446(13) 0.0065(10) 0.0116(9) -0.0017(8)
C41 0.0290(11) 0.0262(11) 0.0326(12) 0.0066(10) 0.0058(9) 0.0004(9)
C24 0.0176(9) 0.0274(11) 0.0318(11) -0.0021(9) 0.0054(9) -0.0032(8)
C52 0.0122(8) 0.0150(9) 0.0302(10) 0.0017(8) 0.0111(8) -0.0037(7)
C29 0.0218(10) 0.0302(11) 0.0352(12) -0.0092(10) 0.0123(9) 0.0015(9)
C30 0.0297(11) 0.0329(12) 0.0322(12) -0.0083(10) 0.0143(9) 0.0031(10)
C46 0.0152(9) 0.0174(10) 0.0494(14) 0.0019(10) 0.0132(9) -0.0031(8)
C49 0.0214(10) 0.0322(12) 0.0532(15) -0.0197(12) 0.0111(10) -0.0042(9)
C47 0.0199(10) 0.0204(11) 0.0659(17) -0.0032(11) 0.0114(11) 0.0018(9)
C42 0.0358(12) 0.0372(13) 0.0365(13) 0.0147(11) 0.0022(10) 0.0008(11)
C7 0.0429(13) 0.0176(10) 0.0433(14) 0.0042(10) 0.0062(11) -0.0089(10)
C48 0.0225(11) 0.0234(11) 0.0748(19) -0.0185(12) 0.0147(12) -0.0001(9)
C43 0.0344(12) 0.0330(13) 0.0505(16) 0.0229(12) 0.0042(11) 0.0053(10)

loop_
_atom_type_symbol
_atom_type_description
_atom_type_scat_dispersion_real
_atom_type_scat_dispersion_imag
_atom_type_scat_source
C C 0.0033 0.0016 'International Tables Vol C Tables 4.2.6.8 and 6.1.1.4'
H H 0.0000 0.0000 'International Tables Vol C Tables 4.2.6.8 and 6.1.1.4'
N N 0.0061 0.0033 'International Tables Vol C Tables 4.2.6.8 and 6.1.1.4'
O O 0.0106 0.0060 'International Tables Vol C Tables 4.2.6.8 and 6.1.1.4'
P P 0.1023 0.0942 'International Tables Vol C Tables 4.2.6.8 and 6.1.1.4'

loop_
_geom_angle_atom_site_label_1
_geom_angle_atom_site_label_2
_geom_angle_atom_site_label_3
_geom_angle
N2 P1 N1 117.48(8)
N2 P1 O2 109.21(8)
N1 P1 O2 111.93(8)
N2 P1 O1 111.19(8)
N1 P1 O1 108.10(8)
O2 P1 O1 97.04(7)
N1 P3 N3 117.09(8)
N1 P3 O6 109.53(8)
N3 P3 O6 109.92(8)
N1 P3 O7 110.05(8)
N3 P3 O7 111.72(8)
O6 P3 O7 96.61(7)
N3 P2 N2 117.18(8)
N3 P2 O4 110.08(8)
N2 P2 O4 110.35(8)
N3 P2 O5 111.07(8)
N2 P2 O5 109.26(8)
O4 P2 O5 97.06(7)
C37 O6 P3 109.99(11)
C19 O4 P2 109.67(11)
C54 O7 P3 109.94(11)
C36 O5 P2 109.87(12)
C1 O1 P1 109.60(11)
C18 O2 P1 109.58(11)
P1 N2 P2 121.57(10)
C22 C27 C26 118.03(18)
C22 C27 C28 120.63(16)
C26 C27 C28 121.29(17)
C35 C36 O5 125.74(17)
C35 C36 C19 122.45(17)
O5 C36 C19 111.80(16)
C5 C4 C9 118.64(18)
C5 C4 C3 121.23(17)
C9 C4 C3 120.13(18)
P2 N3 P3 121.38(10)
C14 C15 C10 118.77(17)
C14 C15 C16 121.48(18)
C10 C15 C16 119.75(17)
C54 C53 C52 117.96(18)
C54 C53 H53 121.0
C52 C53 H53 121.0
C16 C3 C2 119.97(16)
C16 C3 C4 119.93(16)
C2 C3 C4 120.10(17)
C32 C33 C28 118.21(17)
C32 C33 C34 121.73(17)
C28 C33 C34 120.06(17)
C23 C22 C27 118.95(16)
C23 C22 C21 121.50(17)
C27 C22 C21 119.55(17)
C6 C5 C4 121.90(19)
C6 C5 H5 119.0
C4 C5 H5 119.0
C37 C38 C39 118.13(18)
C37 C38 H38 120.9
C39 C38 H38 120.9
C4 C9 C8 118.09(19)
C4 C9 C10 120.05(17)
C8 C9 C10 121.86(18)
C3 C16 C17 119.58(16)
C3 C16 C15 119.96(17)
C17 C16 C15 120.46(17)
C24 C23 C22 121.50(18)
C24 C23 H23 119.2
C22 C23 H23 119.2
C38 C37 C54 122.16(17)
C38 C37 O6 126.23(17)
C54 C37 O6 111.61(16)
C49 C50 C51 121.4(2)
C49 C50 H50 119.3
C51 C50 H50 119.3
C14 C13 C12 119.8(2)
C14 C13 H13 120.1
C12 C13 H13 120.1
C53 C54 C37 121.76(17)
C53 C54 O7 126.60(17)
C37 C54 O7 111.64(15)
C1 C2 C3 118.37(17)
C1 C2 H2 120.8
C3 C2 H2 120.8
C52 C39 C38 119.83(17)
C52 C39 C40 120.13(17)
C38 C39 C40 120.04(18)
C11 C10 C15 118.06(18)
C11 C10 C9 121.77(18)
C15 C10 C9 120.17(17)
C34 C21 C20 120.23(16)
C34 C21 C22 119.63(16)
C20 C21 C22 120.11(17)
C2 C1 C18 121.78(17)
C2 C1 O1 126.31(17)
C18 C1 O1 111.90(16)
C29 C28 C33 118.52(18)
C29 C28 C27 121.95(17)
C33 C28 C27 119.45(17)
C35 C34 C21 119.79(16)
C35 C34 C33 120.01(17)
C21 C34 C33 120.18(16)
C36 C35 C34 117.89(18)
C36 C35 H35 121.1
C34 C35 H35 121.1
C19 C20 C21 117.78(18)
C19 C20 H20 121.1
C21 C20 H20 121.1
C18 C17 C16 118.33(17)
C18 C17 H17 120.8
C16 C17 H17 120.8
C50 C51 C46 118.88(18)
C50 C51 C52 121.54(19)
C46 C51 C52 119.57(19)
C11 C12 C13 120.08(19)
C11 C12 H12 120.0
C13 C12 H12 120.0
C13 C14 C15 121.5(2)
C13 C14 H14 119.2
C15 C14 H14 119.2
C17 C18 C1 121.94(17)
C17 C18 O2 126.36(17)
C1 C18 O2 111.69(16)
C31 C32 C33 121.73(18)
C31 C32 H32 119.1
C33 C32 H32 119.1
C5 C6 C7 119.3(2)
C5 C6 H6 120.3
C7 C6 H6 120.3
C32 C31 C30 119.8(2)
C32 C31 H31 120.1
C30 C31 H31 120.1
C25 C26 C27 121.73(18)
C25 C26 H26 119.1
C27 C26 H26 119.1
P3 N1 P1 122.69(9)
C41 C40 C45 118.92(19)
C41 C40 C39 121.36(18)
C45 C40 C39 119.72(19)
C26 C25 C24 120.02(18)
C26 C25 H25 120.0
C24 C25 H25 120.0
C20 C19 C36 121.85(17)
C20 C19 O4 126.65(17)
C36 C19 O4 111.50(15)
C43 C44 C45 122.0(2)
C43 C44 H44 119.0
C45 C44 H44 119.0
C7 C8 C9 121.78(19)
C7 C8 H8 119.1
C9 C8 H8 119.1
C12 C11 C10 121.75(19)
C12 C11 H11 119.1
C10 C11 H11 119.1
C40 C45 C44 117.7(2)
C40 C45 C46 120.20(19)
C44 C45 C46 122.0(2)
C42 C41 C40 121.9(2)
C42 C41 H41 119.1
C40 C41 H41 119.1
C23 C24 C25 119.64(19)
C23 C24 H24 120.2
C25 C24 H24 120.2
C39 C52 C53 119.82(17)
C39 C52 C51 119.68(17)
C53 C52 C51 120.50(18)
C30 C29 C28 121.98(18)
C30 C29 H29 119.0
C28 C29 H29 119.0
C29 C30 C31 119.71(19)
C29 C30 H30 120.1
C31 C30 H30 120.1
C47 C46 C51 117.9(2)
C47 C46 C45 121.8(2)
C51 C46 C45 120.30(18)
C50 C49 C48 120.0(2)
C50 C49 H49 120.0
C48 C49 H49 120.0
C48 C47 C46 121.7(2)
C48 C47 H47 119.2
C46 C47 H47 119.2
C41 C42 C43 119.3(2)
C41 C42 H42 120.4
C43 C42 H42 120.4
C8 C7 C6 120.3(2)
C8 C7 H7 119.9
C6 C7 H7 119.9
C47 C48 C49 119.9(2)
C47 C48 H48 120.0
C49 C48 H48 120.0
C44 C43 C42 120.1(2)
C44 C43 H43 119.9
C42 C43 H43 119.9

loop_
_geom_bond_atom_site_label_1
_geom_bond_atom_site_label_2
_geom_bond_distance
P1 N2 1.5768(16)
P1 N1 1.5814(16)
P1 O2 1.6212(14)
P1 O1 1.6213(14)
P3 N1 1.5786(16)
P3 N3 1.5835(15)
P3 O6 1.6192(14)
P3 O7 1.6205(13)
P2 N3 1.5811(16)
P2 N2 1.5863(17)
P2 O4 1.6118(14)
P2 O5 1.6185(14)
O6 C37 1.392(2)
O4 C19 1.403(2)
O7 C54 1.393(2)
O5 C36 1.390(2)
O1 C1 1.395(2)
O2 C18 1.399(2)
C27 C22 1.414(3)
C27 C26 1.421(3)
C27 C28 1.465(3)
C36 C35 1.364(3)
C36 C19 1.390(3)
C4 C5 1.411(3)
C4 C9 1.413(3)
C4 C3 1.467(3)
C15 C14 1.410(3)
C15 C10 1.419(3)
C15 C16 1.470(3)
C53 C54 1.366(3)
C53 C52 1.425(3)
C53 H53 0.9500
C3 C16 1.418(3)
C3 C2 1.419(3)
C33 C32 1.419(3)
C33 C28 1.423(3)
C33 C34 1.462(3)
C22 C23 1.407(3)
C22 C21 1.475(2)
C5 C6 1.380(3)
C5 H5 0.9500
C38 C37 1.359(3)
C38 C39 1.421(3)
C38 H38 0.9500
C9 C8 1.417(3)
C9 C10 1.463(3)
C16 C17 1.423(3)
C23 C24 1.382(3)
C23 H23 0.9500
C37 C54 1.391(3)
C50 C49 1.379(3)
C50 C51 1.406(3)
C50 H50 0.9500
C13 C14 1.377(3)
C13 C12 1.393(3)
C13 H13 0.9500
C2 C1 1.362(3)
C2 H2 0.9500
C39 C52 1.417(3)
C39 C40 1.472(3)
C10 C11 1.417(3)
C21 C34 1.420(3)
C21 C20 1.424(3)
C1 C18 1.391(3)
C28 C29 1.412(3)
C34 C35 1.418(2)
C35 H35 0.9500
C20 C19 1.363(3)
C20 H20 0.9500
C17 C18 1.362(3)
C17 H17 0.9500
C51 C46 1.419(3)
C51 C52 1.470(3)
C12 C11 1.370(3)
C12 H12 0.9500
C14 H14 0.9500
C32 C31 1.378(3)
C32 H32 0.9500
C6 C7 1.389(3)
C6 H6 0.9500
C31 C30 1.401(3)
C31 H31 0.9500
C26 C25 1.370(3)
C26 H26 0.9500
C40 C41 1.407(3)
C40 C45 1.412(3)
C25 C24 1.394(3)
C25 H25 0.9500
C44 C43 1.370(4)
C44 C45 1.416(3)
C44 H44 0.9500
C8 C7 1.372(3)
C8 H8 0.9500
C11 H11 0.9500
C45 C46 1.460(3)
C41 C42 1.378(3)
C41 H41 0.9500
C24 H24 0.9500
C29 C30 1.375(3)
C29 H29 0.9500
C30 H30 0.9500
C46 C47 1.417(3)
C49 C48 1.387(4)
C49 H49 0.9500
C47 C48 1.374(4)
C47 H47 0.9500
C42 C43 1.390(4)
C42 H42 0.9500
C7 H7 0.9500
C48 H48 0.9500
C43 H43 0.9500
